data_7029489
loop_
_publ_author_name
'Du, Cheng-Feng'
'Feng, Mei-Ling'
'Li, Jian-Rong'
'Zou, Guo-Dong'
'Du, Ke-Zhao'
'Huang, Xiao-Ying'

_publ_section_title
;
 Assembly and structural transformation of organic-decorated manganese
 selenidostannates.
;
_journal_issue 16
_journal_name_full 'Dalton transactions (Cambridge, England : 2003)'
_journal_page_first 6002
_journal_page_last 6005
_journal_paper_doi 10.1039/c3dt53346h
_journal_volume 43
_journal_year 2014
_chemical_formula_moiety 'C2 H8 Mn N2 Se3 Sn'
_chemical_formula_sum 'C2 H8 Mn N2 Se3 Sn'
_chemical_formula_weight 470.61
_chemical_name_systematic
;
 ?
;
_space_group_IT_number 61
_space_group_name_Hall '-P 2ac 2ab'
_space_group_name_H-M_alt 'P b c a'
_symmetry_cell_setting orthorhombic
_symmetry_space_group_name_Hall '-P 2ac 2ab'
_symmetry_space_group_name_H-M 'P b c a'
_atom_sites_solution_hydrogens geom
_audit_creation_method SHELXL-2013
_cell_angle_alpha 90
_cell_angle_beta 90
_cell_angle_gamma 90
_cell_formula_units_Z 8
_cell_length_a 13.9290(5)
_cell_length_b 7.5261(2)
_cell_length_c 19.2572(9)
_cell_measurement_reflns_used 1831
_cell_measurement_temperature 293(2)
_cell_measurement_theta_max 29.1377
_cell_measurement_theta_min 2.5664
_cell_volume 2018.75(13)
_computing_cell_refinement
;
CrysAlisPro, Agilent Technologies,
Version 1.171.35.21 (release 20-01-2012 CrysAlis171 .NET)
(compiled Jan 23 2012,18:06:46)
;
_computing_data_collection
;
CrysAlisPro, Agilent Technologies,
Version 1.171.35.21 (release 20-01-2012 CrysAlis171 .NET)
(compiled Jan 23 2012,18:06:46)
;
_computing_data_reduction
;
CrysAlisPro, Agilent Technologies,
Version 1.171.35.21 (release 20-01-2012 CrysAlis171 .NET)
(compiled Jan 23 2012,18:06:46)
;
_computing_molecular_graphics 'DIAMOND. Version 3.0. Crystal Impact'
_computing_publication_material 'Windows Word 2003'
_computing_structure_refinement 'SHELXL-2013 (Sheldrick, 2013)'
_computing_structure_solution 'SHELXS-2013 (Sheldrick, 2013)'
_diffrn_ambient_temperature 293(2)
_diffrn_detector_area_resol_mean 16.2083
_diffrn_measured_fraction_theta_full 0.999
_diffrn_measured_fraction_theta_max 0.994
_diffrn_measurement_device_type 'Xcalibur, Eos'
_diffrn_measurement_method '\w scans'
_diffrn_radiation_type MoK\a
_diffrn_radiation_wavelength 0.71073
_diffrn_reflns_av_R_equivalents 0.0329
_diffrn_reflns_av_unetI/netI 0.0378
_diffrn_reflns_Laue_measured_fraction_full 0.999
_diffrn_reflns_Laue_measured_fraction_max 0.994
_diffrn_reflns_limit_h_max 17
_diffrn_reflns_limit_h_min -17
_diffrn_reflns_limit_k_max 9
_diffrn_reflns_limit_k_min -9
_diffrn_reflns_limit_l_max 15
_diffrn_reflns_limit_l_min -24
_diffrn_reflns_number 5652
_diffrn_reflns_point_group_measured_fraction_full 0.999
_diffrn_reflns_point_group_measured_fraction_max 0.994
_diffrn_reflns_theta_full 25.242
_diffrn_reflns_theta_max 26.730
_diffrn_reflns_theta_min 2.572
_diffrn_source 'Enhance (Mo) X-ray Source'
_exptl_absorpt_coefficient_mu 14.475
_exptl_absorpt_correction_T_max 1.00000
_exptl_absorpt_correction_T_min 0.40630
_exptl_absorpt_correction_type multi-scan
_exptl_absorpt_process_details
;
CrysAlisPro, Agilent Technologies,
Version 1.171.35.21 (release 20-01-2012 CrysAlis171 .NET)
(compiled Jan 23 2012,18:06:46)
Empirical absorption correction using spherical harmonics,
 implemented in SCALE3 ABSPACK scaling algorithm.
;
_exptl_crystal_colour red
_exptl_crystal_density_diffrn 3.097
_exptl_crystal_description sheet-like
_exptl_crystal_F_000 1688
_exptl_crystal_size_max 0.6
_exptl_crystal_size_mid 0.2
_exptl_crystal_size_min 0.04
_refine_diff_density_max 2.860
_refine_diff_density_min -1.618
_refine_diff_density_rms 0.237
_refine_ls_extinction_method none
_refine_ls_goodness_of_fit_ref 1.046
_refine_ls_hydrogen_treatment constr
_refine_ls_matrix_type full
_refine_ls_number_parameters 119
_refine_ls_number_reflns 2130
_refine_ls_number_restraints 194
_refine_ls_restrained_S_all 1.024
_refine_ls_R_factor_all 0.0631
_refine_ls_R_factor_gt 0.0478
_refine_ls_shift/su_max 0.047
_refine_ls_shift/su_mean 0.005
_refine_ls_structure_factor_coef Fsqd
_refine_ls_weighting_details
;
 w=1/[\s^2^(Fo^2^)+(0.0666P)^2^+18.3460P]
 where P=(Fo^2^+2Fc^2^)/3
;
_refine_ls_weighting_scheme calc
_refine_ls_wR_factor_gt 0.1221
_refine_ls_wR_factor_ref 0.1338
_reflns_Friedel_coverage 0.000
_reflns_number_gt 1709
_reflns_number_total 2130
_reflns_threshold_expression 'I > 2\s(I)'
_cod_data_source_file c3dt53346h2.cif
_cod_data_source_block compound-2
_cod_depositor_comments
;
The following automatic conversions were performed:

'_symmetry_cell_setting' value 'Orthorhombic' changed to
'orthorhombic' according to
/usr/data/users/saulius/crontab/automatic-downloads/current/RSC/lib/dictionaries/cif_core.dic
dictionary named 'cif_core.dic' version 2.4.2 from 2011-04-26.

Automatic conversion script
Id: cif_fix_values 2281 2013-09-26 08:29:07Z andrius 
;
_cod_database_code 7029489
_shelx_space_group_comment
;
The symmetry employed for this shelxl refinement is uniquely defined
by the following loop, which should always be used as a source of
symmetry information in preference to the above space-group names.
They are only intended as comments.
;

loop_
_space_group_symop_operation_xyz
'x, y, z'
'-x+1/2, -y, z+1/2'
'x+1/2, -y+1/2, -z'
'-x, y+1/2, -z+1/2'
'-x, -y, -z'
'x-1/2, y, -z-1/2'
'-x-1/2, y-1/2, z'
'x, -y-1/2, z-1/2'

loop_
_atom_site_label
_atom_site_type_symbol
_atom_site_fract_x
_atom_site_fract_y
_atom_site_fract_z
_atom_site_U_iso_or_equiv
_atom_site_adp_type
_atom_site_occupancy
_atom_site_site_symmetry_order
_atom_site_calc_flag
_atom_site_refinement_flags_posn
_atom_site_refinement_flags_adp
_atom_site_refinement_flags_occupancy
_atom_site_disorder_assembly
_atom_site_disorder_group
Sn1 Sn 0.71561(4) 0.32484(7) 0.60508(3) 0.0243(2) Uani 1 1 d . . . . .
Se1 Se 0.53965(7) 0.33215(12) 0.57871(6) 0.0352(3) Uani 1 1 d . . . . .
Se3 Se 0.75763(7) 0.57083(10) 0.69138(5) 0.0321(3) Uani 1 1 d . . . . .
Se2 Se 0.83115(8) 0.3029(2) 0.50844(7) 0.0639(4) Uani 1 1 d . . . . .
Mn1 Mn 0.49011(12) 0.3249(2) 0.43883(11) 0.0496(5) Uani 1 1 d D . . . .
N1 N 0.4933(15) 0.281(4) 0.3200(9) 0.092(5) Uani 0.536(13) 1 d D U P A 1
H1A H 0.4312 0.2464 0.3018 0.110 Uiso 0.536(13) 1 calc R U P A 1
H1B H 0.5166 0.3850 0.2953 0.110 Uiso 0.536(13) 1 calc R U P A 1
N2 N 0.6364(13) 0.313(3) 0.4076(11) 0.085(5) Uani 0.536(13) 1 d D U P A 1
H2A H 0.6584 0.4337 0.3990 0.102 Uiso 0.536(13) 1 calc R U P A 1
H2B H 0.6737 0.2665 0.4460 0.102 Uiso 0.536(13) 1 calc R U P A 1
N1B N 0.4621(15) 0.163(4) 0.3398(11) 0.085(5) Uani 0.464(13) 1 d D U P A 2
H1B1 H 0.4393 0.0459 0.3528 0.102 Uiso 0.464(13) 1 calc R U P A 2
H1B2 H 0.4117 0.2206 0.3133 0.102 Uiso 0.464(13) 1 calc R U P A 2
N2B N 0.590(2) 0.119(4) 0.4155(10) 0.091(5) Uani 0.464(13) 1 d D U P A 2
H2B1 H 0.6460 0.1420 0.4438 0.109 Uiso 0.464(13) 1 calc R U P A 2
H2B2 H 0.5616 0.0100 0.4334 0.109 Uiso 0.464(13) 1 calc R U P A 2
C1 C 0.5613(16) 0.137(3) 0.3190(15) 0.093(5) Uani 0.536(13) 1 d D U P A 1
H1C H 0.5698 0.0939 0.2720 0.112 Uiso 0.536(13) 1 calc R U P A 1
H1D H 0.5386 0.0401 0.3477 0.112 Uiso 0.536(13) 1 calc R U P A 1
C2 C 0.6563(12) 0.209(4) 0.3472(12) 0.088(5) Uani 0.536(13) 1 d D U P A 1
H2C H 0.6985 0.1109 0.3592 0.105 Uiso 0.536(13) 1 calc R U P A 1
H2D H 0.6878 0.2810 0.3123 0.105 Uiso 0.536(13) 1 calc R U P A 1
C1B C 0.5462(19) 0.144(6) 0.2961(9) 0.088(5) Uani 0.464(13) 1 d D U P A 2
H1B3 H 0.5642 0.2569 0.2757 0.106 Uiso 0.464(13) 1 calc R U P A 2
H1B4 H 0.5346 0.0589 0.2592 0.106 Uiso 0.464(13) 1 calc R U P A 2
C2B C 0.6258(16) 0.076(5) 0.3464(11) 0.083(5) Uani 0.464(13) 1 d D U P A 2
H2B3 H 0.6350 -0.0515 0.3414 0.100 Uiso 0.464(13) 1 calc R U P A 2
H2B4 H 0.6863 0.1352 0.3376 0.100 Uiso 0.464(13) 1 calc R U P A 2

loop_
_atom_site_aniso_label
_atom_site_aniso_U_11
_atom_site_aniso_U_22
_atom_site_aniso_U_33
_atom_site_aniso_U_23
_atom_site_aniso_U_13
_atom_site_aniso_U_12
Sn1 0.0212(3) 0.0197(3) 0.0320(4) -0.0007(2) 0.0018(2) 0.0025(2)
Se1 0.0202(4) 0.0428(5) 0.0426(6) -0.0028(4) 0.0010(4) -0.0069(4)
Se3 0.0419(5) 0.0210(4) 0.0334(5) -0.0003(3) 0.0055(4) -0.0042(4)
Se2 0.0347(6) 0.1060(12) 0.0511(8) -0.0078(7) 0.0146(6) 0.0194(6)
Mn1 0.0372(9) 0.0437(9) 0.0679(13) -0.0219(8) -0.0102(9) 0.0144(7)
N1 0.076(8) 0.130(9) 0.069(8) -0.020(8) 0.010(8) 0.026(8)
N2 0.068(7) 0.120(8) 0.067(7) -0.025(6) 0.011(6) 0.021(6)
N1B 0.072(8) 0.118(9) 0.066(8) -0.024(8) 0.027(8) 0.011(8)
N2B 0.083(8) 0.131(9) 0.058(8) -0.009(8) 0.019(8) 0.031(8)
C1 0.084(9) 0.131(9) 0.065(9) -0.020(9) 0.022(8) 0.018(8)
C2 0.074(9) 0.128(10) 0.061(8) -0.017(9) 0.020(8) 0.022(8)
C1B 0.080(9) 0.128(9) 0.056(9) -0.017(9) 0.022(8) 0.028(8)
C2B 0.074(7) 0.110(8) 0.066(7) -0.014(7) 0.019(6) 0.020(7)

loop_
_atom_type_symbol
_atom_type_description
_atom_type_scat_dispersion_real
_atom_type_scat_dispersion_imag
_atom_type_scat_source
C C 0.0033 0.0016 'International Tables Vol C Tables 4.2.6.8 and 6.1.1.4'
H H 0.0000 0.0000 'International Tables Vol C Tables 4.2.6.8 and 6.1.1.4'
N N 0.0061 0.0033 'International Tables Vol C Tables 4.2.6.8 and 6.1.1.4'
Mn Mn 0.3368 0.7283 'International Tables Vol C Tables 4.2.6.8 and 6.1.1.4'
Se Se -0.0929 2.2259 'International Tables Vol C Tables 4.2.6.8 and 6.1.1.4'
Sn Sn -0.6537 1.4246 'International Tables Vol C Tables 4.2.6.8 and 6.1.1.4'

loop_
_geom_angle_atom_site_label_1
_geom_angle_atom_site_label_2
_geom_angle_atom_site_label_3
_geom_angle
_geom_angle_site_symmetry_1
_geom_angle_site_symmetry_3
Se2 Sn1 Se1 119.17(5) . .
Se2 Sn1 Se3 112.94(5) . .
Se1 Sn1 Se3 109.89(4) . .
Se2 Sn1 Se3 110.17(4) . 7_755
Se1 Sn1 Se3 106.89(4) . 7_755
Se3 Sn1 Se3 94.90(4) . 7_755
Sn1 Se1 Mn1 101.62(5) . 5_666
Sn1 Se1 Mn1 116.03(5) . .
Mn1 Se1 Mn1 81.73(6) 5_666 .
Sn1 Se3 Sn1 98.75(4) . 7_765
Sn1 Se2 Mn1 106.48(7) . 3_556
N2B Mn1 N1B 63.2(9) . .
N2 Mn1 N1 72.3(8) . .
N2B Mn1 Se2 111.4(9) . 3_456
N2 Mn1 Se2 154.8(7) . 3_456
N1B Mn1 Se2 89.1(6) . 3_456
N1 Mn1 Se2 110.4(7) . 3_456
N2B Mn1 Se1 142.1(9) . 5_666
N2 Mn1 Se1 98.9(7) . 5_666
N1B Mn1 Se1 112.7(7) . 5_666
N1 Mn1 Se1 90.9(7) . 5_666
Se2 Mn1 Se1 106.04(7) 3_456 5_666
N2B Mn1 Se1 93.3(6) . .
N2 Mn1 Se1 92.1(6) . .
N1B Mn1 Se1 149.0(7) . .
N1 Mn1 Se1 163.0(5) . .
Se2 Mn1 Se1 80.87(7) 3_456 .
Se1 Mn1 Se1 98.27(6) 5_666 .
C1 N1 Mn1 97.6(14) . .
C1 N1 H1A 112.2 . .
Mn1 N1 H1A 112.2 . .
C1 N1 H1B 112.3 . .
Mn1 N1 H1B 112.2 . .
H1A N1 H1B 109.8 . .
C2 N2 Mn1 116.0(11) . .
C2 N2 H2A 108.3 . .
Mn1 N2 H2A 108.3 . .
C2 N2 H2B 108.3 . .
Mn1 N2 H2B 108.3 . .
H2A N2 H2B 107.4 . .
C1B N1B Mn1 113.5(17) . .
C1B N1B H1B1 108.9 . .
Mn1 N1B H1B1 108.9 . .
C1B N1B H1B2 108.9 . .
Mn1 N1B H1B2 108.9 . .
H1B1 N1B H1B2 107.7 . .
C2B N2B Mn1 125.4(14) . .
C2B N2B H2B1 105.9 . .
Mn1 N2B H2B1 105.9 . .
C2B N2B H2B2 106.0 . .
Mn1 N2B H2B2 106.0 . .
H2B1 N2B H2B2 106.3 . .
N1 C1 C2 107.5(10) . .
N1 C1 H1C 110.2 . .
C2 C1 H1C 110.2 . .
N1 C1 H1D 110.3 . .
C2 C1 H1D 110.2 . .
H1C C1 H1D 108.5 . .
N2 C2 C1 108.3(10) . .
N2 C2 H2C 110.0 . .
C1 C2 H2C 110.0 . .
N2 C2 H2D 110.0 . .
C1 C2 H2D 110.0 . .
H2C C2 H2D 108.4 . .
N1B C1B C2B 104.3(9) . .
N1B C1B H1B3 110.9 . .
C2B C1B H1B3 110.9 . .
N1B C1B H1B4 110.9 . .
C2B C1B H1B4 110.9 . .
H1B3 C1B H1B4 108.9 . .
N2B C2B C1B 104.4(9) . .
N2B C2B H2B3 110.8 . .
C1B C2B H2B3 110.9 . .
N2B C2B H2B4 110.9 . .
C1B C2B H2B4 110.8 . .
H2B3 C2B H2B4 108.9 . .

loop_
_geom_bond_atom_site_label_1
_geom_bond_atom_site_label_2
_geom_bond_distance
_geom_bond_site_symmetry_2
Sn1 Se2 2.4659(13) .
Sn1 Se1 2.5037(11) .
Sn1 Se3 2.5558(10) .
Sn1 Se3 2.5604(10) 7_755
Se1 Mn1 2.6359(19) 5_666
Se1 Mn1 2.781(2) .
Se3 Sn1 2.5603(10) 7_765
Se2 Mn1 2.619(2) 3_556
Mn1 N2B 2.131(17) .
Mn1 N2 2.126(17) .
Mn1 N1B 2.296(17) .
Mn1 N1 2.312(17) .
Mn1 Se2 2.619(2) 3_456
Mn1 Se1 2.6359(19) 5_666
N1 C1 1.440(10) .
N1 H1A 0.9700 .
N1 H1B 0.9700 .
N2 C2 1.432(10) .
N2 H2A 0.9700 .
N2 H2B 0.9700 .
N1B C1B 1.449(10) .
N1B H1B1 0.9700 .
N1B H1B2 0.9700 .
N2B C2B 1.457(10) .
N2B H2B1 0.9700 .
N2B H2B2 0.9700 .
C1 C2 1.528(10) .
C1 H1C 0.9700 .
C1 H1D 0.9700 .
C2 H2C 0.9700 .
C2 H2D 0.9700 .
C1B C2B 1.560(10) .
C1B H1B3 0.9700 .
C1B H1B4 0.9700 .
C2B H2B3 0.9700 .
C2B H2B4 0.9700 .

loop_
_geom_hbond_atom_site_label_D
_geom_hbond_atom_site_label_H
_geom_hbond_atom_site_label_A
_geom_hbond_distance_DH
_geom_hbond_distance_HA
_geom_hbond_distance_DA
_geom_hbond_angle_DHA
_geom_hbond_site_symmetry_A
N1 H1A Se3 0.97 2.97 3.675(18) 130.4 5_666
N2 H2B Se2 0.97 2.52 3.34(2) 142.4 .
N1B H1B1 Se1 0.97 3.15 4.04(3) 154.0 5_656
N1B H1B1 Se3 0.97 2.81 3.40(2) 120.1 3_456
N1B H1B2 Se3 0.97 2.83 3.71(2) 150.0 5_666
N2B H2B1 Se2 0.97 3.11 4.05(3) 164.9 .
N2B H2B2 Se1 0.97 2.95 3.84(3) 154.4 5_656
N2B H2B2 Se2 0.97 2.60 3.17(2) 118.2 7_755
C2 H2D Se3 0.97 2.69 3.63(3) 163.8 2_664
